data_4509555
loop_
_publ_author_name
'Li, Feng'
'Pan, Shilie'
'Hou, Xueling'
'Yao, Jun'

_publ_section_title
;
 A Novel Nonlinear Optical Crystal Bi2ZnOB2O6
;
_journal_issue 9
_journal_name_full 'Crystal Growth &amp; Design'
_journal_page_first 4091
_journal_paper_doi 10.1021/cg900336r
_journal_volume 9
_journal_year 2009
_chemical_formula_sum 'B2 Bi2 O7 Zn'
_chemical_formula_weight 616.95
_chemical_name_systematic
; 
 ? 
;
_space_group_IT_number 32
_symmetry_cell_setting orthorhombic
_symmetry_space_group_name_Hall 'P 2 -2ab'
_symmetry_space_group_name_H-M 'P b a 2'
_atom_sites_solution_primary direct
_atom_sites_solution_secondary difmap
_audit_creation_method SHELXL-97
_cell_angle_alpha 90.00
_cell_angle_beta 90.00
_cell_angle_gamma 90.00
_cell_formula_units_Z 4
_cell_length_a 10.823(2)
_cell_length_b 11.016(2)
_cell_length_c 4.8844(9)
_cell_measurement_reflns_used 2865
_cell_measurement_temperature 293(2)
_cell_measurement_theta_max 30.47
_cell_measurement_theta_min 2.64
_cell_volume 582.35(19)
_computing_cell_refinement 'CrystalClear (Rigaku Inc., 2008)'
_computing_data_collection 'CrystalClear (Rigaku Inc., 2008)'
_computing_data_reduction 'CrystalClear (Rigaku Inc., 2008)'
_computing_molecular_graphics 'XP in Siemens SHELXTL (Sheldrick, 1994)'
_computing_publication_material 'SHELX97 (Sheldrick, 1997)'
_computing_structure_refinement 'SHELXL-97 (Sheldrick, 1997)'
_computing_structure_solution 'SHELXS-97 (Sheldrick, 1990)'
_diffrn_ambient_temperature 293(2)
_diffrn_detector_area_resol_mean 28.5714
_diffrn_measured_fraction_theta_full 0.999
_diffrn_measured_fraction_theta_max 0.999
_diffrn_measurement_device_type 'MM007HF + CCD (Saturn724+)'
_diffrn_measurement_method '\w scans at fixed \c = 45\%'
_diffrn_radiation_monochromator Confocal
_diffrn_radiation_source 'Rotating Anode'
_diffrn_radiation_type MoK\a
_diffrn_radiation_wavelength 0.71073
_diffrn_reflns_av_R_equivalents 0.1109
_diffrn_reflns_av_sigmaI/netI 0.0626
_diffrn_reflns_limit_h_max 15
_diffrn_reflns_limit_h_min -15
_diffrn_reflns_limit_k_max 15
_diffrn_reflns_limit_k_min -15
_diffrn_reflns_limit_l_max 6
_diffrn_reflns_limit_l_min -6
_diffrn_reflns_number 8141
_diffrn_reflns_theta_full 30.47
_diffrn_reflns_theta_max 30.47
_diffrn_reflns_theta_min 2.64
_exptl_absorpt_coefficient_mu 64.356
_exptl_absorpt_correction_T_max 0.2484
_exptl_absorpt_correction_T_min 0.0600
_exptl_absorpt_correction_type numerical
_exptl_absorpt_process_details 'CrystalClear (Rigaku Inc., 2008)'
_exptl_crystal_colour colorless
_exptl_crystal_density_diffrn 7.036
_exptl_crystal_density_method 'not measured'
_exptl_crystal_description block
_exptl_crystal_F_000 1048
_exptl_crystal_size_max 0.10
_exptl_crystal_size_mid 0.10
_exptl_crystal_size_min 0.03
_refine_diff_density_max 4.892
_refine_diff_density_min -3.336
_refine_diff_density_rms 0.702
_refine_ls_abs_structure_details 'Flack H D (1983), Acta Cryst. A39, 876-881'
_refine_ls_abs_structure_Flack 0.10(2)
_refine_ls_extinction_coef 0.0154(6)
_refine_ls_extinction_expression Fc^*^=kFc[1+0.001xFc^2^\l^3^/sin(2\q)]^-1/4^
_refine_ls_extinction_method SHELXL
_refine_ls_goodness_of_fit_ref 1.090
_refine_ls_matrix_type full
_refine_ls_number_parameters 112
_refine_ls_number_reflns 1755
_refine_ls_number_restraints 79
_refine_ls_restrained_S_all 1.072
_refine_ls_R_factor_all 0.0421
_refine_ls_R_factor_gt 0.0394
_refine_ls_shift/su_max 0.001
_refine_ls_shift/su_mean 0.000
_refine_ls_structure_factor_coef Fsqd
_refine_ls_weighting_details 'calc w=1/[\s^2^(Fo^2^)+(0.0582P)^2^+6.9447P] where P=(Fo^2^+2Fc^2^)/3'
_refine_ls_weighting_scheme calc
_refine_ls_wR_factor_gt 0.0983
_refine_ls_wR_factor_ref 0.0993
_reflns_number_gt 1731
_reflns_number_total 1755
_reflns_threshold_expression >2sigma(I)
_cod_data_source_file cg900336rsup1.cif
_cod_data_source_block c
_cod_original_cell_volume 582.39(19)
_cod_original_sg_symbol_H-M Pba2
_cod_database_code 4509555

loop_
_symmetry_equiv_pos_as_xyz
'x, y, z'
'-x, -y, z'
'x+1/2, -y+1/2, z'
'-x+1/2, y+1/2, z'

loop_
_atom_site_label
_atom_site_type_symbol
_atom_site_fract_x
_atom_site_fract_y
_atom_site_fract_z
_atom_site_U_iso_or_equiv
_atom_site_adp_type
_atom_site_occupancy
_atom_site_symmetry_multiplicity
_atom_site_calc_flag
_atom_site_refinement_flags
Bi1 Bi 0.18130(3) 0.03306(3) 0.61238(13) 0.00693(15) Uani 1 1 d U
Bi2 Bi 0.48445(3) 0.18807(3) 0.61442(11) 0.00659(15) Uani 1 1 d U
Zn1 Zn 0.24034(10) -0.24069(9) 0.1043(5) 0.0067(2) Uani 1 1 d U
O1 O 0.3638(8) 0.0229(9) 0.3702(19) 0.0122(16) Uani 1 1 d U
O2 O 0.3043(7) -0.0880(7) -0.0334(17) 0.0066(15) Uani 1 1 d U
O3 O 0.5000 0.0000 -0.006(3) 0.008(2) Uani 1 2 d SU
O4 O 0.5214(7) 0.3577(8) 0.8588(18) 0.0090(15) Uani 1 1 d U
O5 O 0.6303(7) 0.3280(8) 1.3009(17) 0.0088(15) Uani 1 1 d U
O6 O 0.4137(7) 0.3003(7) 1.2881(16) 0.0051(13) Uani 1 1 d U
O7 O 0.5000 0.5000 1.249(2) 0.007(2) Uani 1 2 d SU
O8 O 0.1997(7) -0.3251(9) -0.2313(19) 0.0090(16) Uani 1 1 d U
B1 B 0.3838(8) -0.0208(8) 0.121(4) 0.0030(14) Uani 1 1 d U
B2 B 0.5143(9) 0.3740(10) 1.161(2) 0.004(2) Uani 1 1 d U

loop_
_atom_site_aniso_label
_atom_site_aniso_U_11
_atom_site_aniso_U_22
_atom_site_aniso_U_33
_atom_site_aniso_U_23
_atom_site_aniso_U_13
_atom_site_aniso_U_12
Bi1 0.00632(19) 0.0058(2) 0.0086(2) 0.0007(3) -0.0010(3) -0.00050(9)
Bi2 0.00582(19) 0.0061(2) 0.0078(2) 0.0009(3) 0.0006(3) 0.00057(9)
Zn1 0.0060(4) 0.0058(4) 0.0083(5) -0.0005(7) -0.0001(7) 0.0005(3)
O1 0.0118(18) 0.0126(18) 0.0124(18) -0.0006(10) 0.0009(10) -0.0003(10)
O2 0.0068(16) 0.0065(17) 0.0064(17) 0.0001(10) -0.0011(9) -0.0001(9)
O3 0.008(2) 0.008(2) 0.007(2) 0.000 0.000 -0.0002(10)
O4 0.0092(17) 0.0090(17) 0.0089(17) -0.0002(10) 0.0000(9) 0.0001(10)
O5 0.0090(17) 0.0087(17) 0.0087(17) -0.0008(10) -0.0007(10) 0.0005(10)
O6 0.0047(15) 0.0052(16) 0.0056(16) 0.0011(9) -0.0002(9) -0.0010(9)
O7 0.008(2) 0.007(2) 0.007(2) 0.000 0.000 0.0006(10)
O8 0.0090(17) 0.0092(18) 0.0088(18) -0.0001(10) 0.0000(10) 0.0008(10)
B1 0.0026(16) 0.0030(16) 0.0032(17) -0.0002(10) 0.0000(10) 0.0005(10)
B2 0.004(2) 0.004(2) 0.004(2) -0.0001(10) 0.0002(10) -0.0005(10)

loop_
_atom_type_symbol
_atom_type_description
_atom_type_scat_dispersion_real
_atom_type_scat_dispersion_imag
_atom_type_scat_source
B B 0.0013 0.0007 'International Tables Vol C Tables 4.2.6.8 and 6.1.1.4'
O O 0.0106 0.0060 'International Tables Vol C Tables 4.2.6.8 and 6.1.1.4'
Zn Zn 0.2839 1.4301 'International Tables Vol C Tables 4.2.6.8 and 6.1.1.4'
Bi Bi -4.1077 10.2566 'International Tables Vol C Tables 4.2.6.8 and 6.1.1.4'

loop_
_geom_angle_atom_site_label_1
_geom_angle_atom_site_label_2
_geom_angle_atom_site_label_3
_geom_angle
_geom_angle_site_symmetry_1
_geom_angle_site_symmetry_3
O8 Bi1 O5 83.8(3) 4_556 3_454
O8 Bi1 O1 72.9(3) 4_556 .
O5 Bi1 O1 84.0(3) 3_454 .
O8 Bi1 O4 83.7(3) 4_556 3_455
O5 Bi1 O4 79.7(3) 3_454 3_455
O1 Bi1 O4 152.8(3) . 3_455
O8 Bi1 O2 80.1(3) 4_556 1_556
O5 Bi1 O2 161.7(3) 3_454 1_556
O1 Bi1 O2 82.9(3) . 1_556
O4 Bi1 O2 107.1(3) 3_455 1_556
O8 Bi1 O7 140.4(3) 4_556 3_454
O5 Bi1 O7 57.2(2) 3_454 3_454
O1 Bi1 O7 106.4(3) . 3_454
O4 Bi1 O7 82.7(2) 3_455 3_454
O2 Bi1 O7 139.52(19) 1_556 3_454
O8 Bi1 Bi2 30.4(2) 4_556 .
O5 Bi1 Bi2 84.5(2) 3_454 .
O1 Bi1 Bi2 42.6(2) . .
O4 Bi1 Bi2 113.7(2) 3_455 .
O2 Bi1 Bi2 77.14(18) 1_556 .
O7 Bi1 Bi2 135.75(17) 3_454 .
O8 Bi2 O6 88.2(3) 4_556 1_554
O8 Bi2 O4 92.0(3) 4_556 .
O6 Bi2 O4 88.8(3) 1_554 .
O8 Bi2 O1 68.7(3) 4_556 .
O6 Bi2 O1 83.2(3) 1_554 .
O4 Bi2 O1 159.3(3) . .
O8 Bi2 O5 142.0(3) 4_556 1_554
O6 Bi2 O5 57.2(3) 1_554 1_554
O4 Bi2 O5 73.8(3) . 1_554
O1 Bi2 O5 116.5(3) . 1_554
O8 Bi2 Bi1 30.9(2) 4_556 .
O6 Bi2 Bi1 87.0(2) 1_554 .
O4 Bi2 Bi1 122.8(2) . .
O1 Bi2 Bi1 37.9(2) . .
O5 Bi2 Bi1 141.70(17) 1_554 .
O8 Zn1 O2 101.8(4) . .
O8 Zn1 O6 107.9(3) . 4_544
O2 Zn1 O6 105.3(3) . 4_544
O8 Zn1 O5 110.1(4) . 2_654
O2 Zn1 O5 110.0(4) . 2_654
O6 Zn1 O5 120.1(4) 4_544 2_654
B1 O1 Bi1 128.9(7) . .
B1 O1 Bi2 127.4(7) . .
Bi1 O1 Bi2 99.5(3) . .
B1 O2 Zn1 120.3(8) . .
B1 O2 Bi1 114.8(7) . 1_554
Zn1 O2 Bi1 120.1(4) . 1_554
B1 O3 B1 128.0(16) . 2_655
B2 O4 Bi2 128.1(6) . .
B2 O4 Bi1 118.0(6) . 3
Bi2 O4 Bi1 106.0(3) . 3
B2 O5 Zn1 122.5(6) . 2_656
B2 O5 Bi1 106.4(6) . 3_556
Zn1 O5 Bi1 119.8(4) 2_656 3_556
B2 O5 Bi2 87.8(5) . 1_556
Zn1 O5 Bi2 114.8(4) 2_656 1_556
Bi1 O5 Bi2 98.7(3) 3_556 1_556
B2 O6 Zn1 124.0(6) . 4_556
B2 O6 Bi2 111.1(6) . 1_556
Zn1 O6 Bi2 120.8(4) 4_556 1_556
B2 O7 B2 145.9(13) . 2_665
B2 O7 Bi1 89.3(5) . 3_556
B2 O7 Bi1 113.7(5) 2_665 3_556
B2 O7 Bi1 113.7(5) . 4_556
B2 O7 Bi1 89.3(5) 2_665 4_556
Bi1 O7 Bi1 96.7(4) 3_556 4_556
Zn1 O8 Bi2 118.6(4) . 4_544
Zn1 O8 Bi1 120.7(4) . 4_544
Bi2 O8 Bi1 118.7(4) 4_544 4_544
O1 B1 O2 127.0(10) . .
O1 B1 O3 119.2(10) . .
O2 B1 O3 113.7(12) . .
O7 B2 O4 114.3(9) . .
O7 B2 O6 108.6(8) . .
O4 B2 O6 112.6(8) . .
O7 B2 O5 105.9(8) . .
O4 B2 O5 111.2(8) . .
O6 B2 O5 103.6(8) . .

loop_
_geom_bond_atom_site_label_1
_geom_bond_atom_site_label_2
_geom_bond_distance
_geom_bond_site_symmetry_2
Bi1 O8 2.164(9) 4_556
Bi1 O5 2.228(9) 3_454
Bi1 O1 2.306(9) .
Bi1 O4 2.427(8) 3_455
Bi1 O2 2.558(8) 1_556
Bi1 O7 2.671(8) 3_454
Bi1 Bi2 3.6989(7) .
Bi2 O8 2.136(8) 4_556
Bi2 O6 2.158(8) 1_554
Bi2 O4 2.253(9) .
Bi2 O1 2.537(9) .
Bi2 O5 2.686(9) 1_554
Zn1 O8 1.935(9) .
Zn1 O2 1.939(8) .
Zn1 O6 1.947(8) 4_544
Zn1 O5 1.952(8) 2_654
O1 B1 1.325(19) .
O2 B1 1.365(14) .
O2 Bi1 2.558(8) 1_554
O3 B1 1.422(12) .
O3 B1 1.422(12) 2_655
O4 B2 1.490(13) .
O4 Bi1 2.427(8) 3
O5 B2 1.516(13) .
O5 Zn1 1.952(8) 2_656
O5 Bi1 2.228(9) 3_556
O5 Bi2 2.686(8) 1_556
O6 B2 1.493(13) .
O6 Zn1 1.947(8) 4_556
O6 Bi2 2.158(8) 1_556
O7 B2 1.460(12) .
O7 B2 1.460(12) 2_665
O7 Bi1 2.671(8) 3_556
O7 Bi1 2.671(8) 4_556
O8 Bi2 2.136(8) 4_544
O8 Bi1 2.164(9) 4_544

loop_
_geom_torsion_atom_site_label_1
_geom_torsion_atom_site_label_2
_geom_torsion_atom_site_label_3
_geom_torsion_atom_site_label_4
_geom_torsion
_geom_torsion_site_symmetry_1
_geom_torsion_site_symmetry_4
O5 Bi1 Bi2 O8 87.1(5) 3_454 4_556
O1 Bi1 Bi2 O8 174.2(6) . 4_556
O4 Bi1 Bi2 O8 10.9(5) 3_455 4_556
O2 Bi1 Bi2 O8 -92.4(5) 1_556 4_556
O7 Bi1 Bi2 O8 115.5(5) 3_454 4_556
O8 Bi1 Bi2 O6 -91.5(5) 4_556 1_554
O5 Bi1 Bi2 O6 -4.3(3) 3_454 1_554
O1 Bi1 Bi2 O6 82.7(4) . 1_554
O4 Bi1 Bi2 O6 -80.6(3) 3_455 1_554
O2 Bi1 Bi2 O6 176.2(3) 1_556 1_554
O7 Bi1 Bi2 O6 24.1(2) 3_454 1_554
O8 Bi1 Bi2 O4 -4.8(6) 4_556 .
O5 Bi1 Bi2 O4 82.3(3) 3_454 .
O1 Bi1 Bi2 O4 169.4(4) . .
O4 Bi1 Bi2 O4 6.1(3) 3_455 .
O2 Bi1 Bi2 O4 -97.2(3) 1_556 .
O7 Bi1 Bi2 O4 110.7(3) 3_454 .
O8 Bi1 Bi2 O1 -174.2(6) 4_556 .
O5 Bi1 Bi2 O1 -87.1(4) 3_454 .
O4 Bi1 Bi2 O1 -163.3(4) 3_455 .
O2 Bi1 Bi2 O1 93.5(4) 1_556 .
O7 Bi1 Bi2 O1 -58.6(4) 3_454 .
O8 Bi1 Bi2 O5 -111.2(6) 4_556 1_554
O5 Bi1 Bi2 O5 -24.1(4) 3_454 1_554
O1 Bi1 Bi2 O5 63.0(4) . 1_554
O4 Bi1 Bi2 O5 -100.3(4) 3_455 1_554
O2 Bi1 Bi2 O5 156.4(3) 1_556 1_554
O7 Bi1 Bi2 O5 4.4(3) 3_454 1_554
O8 Bi1 O1 B1 -154.9(10) 4_556 .
O5 Bi1 O1 B1 -69.6(10) 3_454 .
O4 Bi1 O1 B1 -122.9(10) 3_455 .
O2 Bi1 O1 B1 123.3(10) 1_556 .
O7 Bi1 O1 B1 -16.4(10) 3_454 .
Bi2 Bi1 O1 B1 -158.0(11) . .
O8 Bi1 O1 Bi2 3.1(3) 4_556 .
O5 Bi1 O1 Bi2 88.4(3) 3_454 .
O4 Bi1 O1 Bi2 35.2(8) 3_455 .
O2 Bi1 O1 Bi2 -78.7(3) 1_556 .
O7 Bi1 O1 Bi2 141.6(2) 3_454 .
O8 Bi2 O1 B1 155.3(10) 4_556 .
O6 Bi2 O1 B1 64.6(9) 1_554 .
O4 Bi2 O1 B1 132.5(10) . .
O5 Bi2 O1 B1 16.6(10) 1_554 .
Bi1 Bi2 O1 B1 158.5(11) . .
O8 Bi2 O1 Bi1 -3.2(3) 4_556 .
O6 Bi2 O1 Bi1 -93.9(3) 1_554 .
O4 Bi2 O1 Bi1 -26.0(11) . .
O5 Bi2 O1 Bi1 -141.9(3) 1_554 .
O8 Zn1 O2 B1 -155.7(8) . .
O6 Zn1 O2 B1 91.8(8) 4_544 .
O5 Zn1 O2 B1 -39.1(9) 2_654 .
O8 Zn1 O2 Bi1 50.1(5) . 1_554
O6 Zn1 O2 Bi1 -62.4(5) 4_544 1_554
O5 Zn1 O2 Bi1 166.8(4) 2_654 1_554
O8 Bi2 O4 B2 58.4(8) 4_556 .
O6 Bi2 O4 B2 146.6(8) 1_554 .
O1 Bi2 O4 B2 79.6(12) . .
O5 Bi2 O4 B2 -157.3(8) 1_554 .
Bi1 Bi2 O4 B2 60.9(8) . .
O8 Bi2 O4 Bi1 -154.1(4) 4_556 3
O6 Bi2 O4 Bi1 -65.9(3) 1_554 3
O1 Bi2 O4 Bi1 -132.9(8) . 3
O5 Bi2 O4 Bi1 -9.9(3) 1_554 3
Bi1 Bi2 O4 Bi1 -151.61(15) . 3
O2 Zn1 O8 Bi2 -93.6(5) . 4_544
O6 Zn1 O8 Bi2 16.9(6) 4_544 4_544
O5 Zn1 O8 Bi2 149.7(4) 2_654 4_544
O2 Zn1 O8 Bi1 102.9(5) . 4_544
O6 Zn1 O8 Bi1 -146.6(5) 4_544 4_544
O5 Zn1 O8 Bi1 -13.8(6) 2_654 4_544
Bi1 O1 B1 O2 -11.4(17) . .
Bi2 O1 B1 O2 -163.7(8) . .
Bi1 O1 B1 O3 169.8(6) . .
Bi2 O1 B1 O3 17.5(14) . .
Zn1 O2 B1 O1 -58.1(13) . .
Bi1 O2 B1 O1 97.3(13) 1_554 .
Zn1 O2 B1 O3 120.8(9) . .
Bi1 O2 B1 O3 -83.8(8) 1_554 .
B1 O3 B1 O1 26.3(8) 2_655 .
B1 O3 B1 O2 -152.6(9) 2_655 .
B2 O7 B2 O4 2.4(6) 2_665 .
Bi1 O7 B2 O4 -131.9(7) 3_556 .
Bi1 O7 B2 O4 131.1(7) 4_556 .
B2 O7 B2 O6 -124.1(7) 2_665 .
Bi1 O7 B2 O6 101.5(7) 3_556 .
Bi1 O7 B2 O6 4.5(10) 4_556 .
B2 O7 B2 O5 125.2(7) 2_665 .
Bi1 O7 B2 O5 -9.2(7) 3_556 .
Bi1 O7 B2 O5 -106.2(6) 4_556 .
Bi2 O4 B2 O7 -159.2(5) . .
Bi1 O4 B2 O7 56.6(9) 3 .
Bi2 O4 B2 O6 -34.8(11) . .
Bi1 O4 B2 O6 -179.0(6) 3 .
Bi2 O4 B2 O5 81.0(9) . .
Bi1 O4 B2 O5 -63.2(10) 3 .
Zn1 O6 B2 O7 96.4(9) 4_556 .
Bi2 O6 B2 O7 -106.5(8) 1_556 .
Zn1 O6 B2 O4 -31.2(11) 4_556 .
Bi2 O6 B2 O4 126.0(7) 1_556 .
Zn1 O6 B2 O5 -151.4(6) 4_556 .
Bi2 O6 B2 O5 5.7(9) 1_556 .
Zn1 O5 B2 O7 -131.9(7) 2_656 .
Bi1 O5 B2 O7 11.5(9) 3_556 .
Bi2 O5 B2 O7 109.9(7) 1_556 .
Zn1 O5 B2 O4 -7.2(11) 2_656 .
Bi1 O5 B2 O4 136.2(7) 3_556 .
Bi2 O5 B2 O4 -125.5(7) 1_556 .
Zn1 O5 B2 O6 114.0(8) 2_656 .
Bi1 O5 B2 O6 -102.7(7) 3_556 .
Bi2 O5 B2 O6 -4.3(7) 1_556 .
